data_4104558
loop_
_publ_author_name
'Kenji Mochida'
'Masaki Shimizu'
'Tamejiro Hiyama'

_publ_contact_author 'Masaki Shimizu'
_publ_contact_author_email m.shimizu@hs2.ecs.kyoto-u.ac.jp
_publ_contact_author_fax +81-75-383-2445
_publ_contact_author_phone +81-75-383-2444
_publ_section_title
;
 Palladium-Catalyzed Intramolecular Coupling of 2-[(2-Pyrrolyl)silyl]aryl
 Triflates through 1,2-Silicon Migration
;
_journal_name_full 'Journal of the American Chemical Society'
_journal_page_first 8350
_journal_page_last 8351
_journal_paper_doi 10.1021/ja901622b
_journal_volume 131
_journal_year 2009
_chemical_formula_sum 'C21 H26 Cl N O Si'
_chemical_formula_weight 371.97
_chemical_name_systematic
; 
 ? 
;
_space_group_IT_number 14
_symmetry_cell_setting monoclinic
_symmetry_space_group_name_Hall '-P 2ybc'
_symmetry_space_group_name_H-M 'P 1 21/c 1'
_atom_sites_solution_hydrogens geom
_atom_sites_solution_primary direct
_atom_sites_solution_secondary difmap
_audit_creation_method SHELXL-97
_audit_update_record
;
2009-02-26 # Formatted by publCIF
;
_cell_angle_alpha 90.00
_cell_angle_beta 95.2740(10)
_cell_angle_gamma 90.00
_cell_formula_units_Z 8
_cell_length_a 9.7654(7)
_cell_length_b 30.089(2)
_cell_length_c 13.7152(10)
_cell_measurement_reflns_used 5901
_cell_measurement_temperature 300(2)
_cell_measurement_theta_max 24.19
_cell_measurement_theta_min 2.20
_cell_volume 4012.9(5)
_computing_cell_refinement 'Bruker SMART'
_computing_data_collection 'Bruker SMART'
_computing_data_reduction 'Bruker SAINT'
_computing_molecular_graphics 'Bruker SHELXTL'
_computing_publication_material 'Bruker SHELXTL'
_computing_structure_refinement 'SHELXL-97 (Sheldrick, 1997)'
_computing_structure_solution 'SHELXS-97 (Sheldrick, 1990)'
_diffrn_ambient_temperature 300(2)
_diffrn_detector_area_resol_mean 8.366
_diffrn_measured_fraction_theta_full 1.000
_diffrn_measured_fraction_theta_max 1.000
_diffrn_measurement_device_type 'CCD area detector'
_diffrn_measurement_method 'phi and omega scans'
_diffrn_radiation_monochromator graphite
_diffrn_radiation_source 'fine-focus sealed tube'
_diffrn_radiation_type MoK\a
_diffrn_radiation_wavelength 0.71073
_diffrn_reflns_av_R_equivalents 0.0871
_diffrn_reflns_av_sigmaI/netI 0.0659
_diffrn_reflns_limit_h_max 11
_diffrn_reflns_limit_h_min -7
_diffrn_reflns_limit_k_max 36
_diffrn_reflns_limit_k_min -35
_diffrn_reflns_limit_l_max 16
_diffrn_reflns_limit_l_min -16
_diffrn_reflns_number 21770
_diffrn_reflns_theta_full 25.50
_diffrn_reflns_theta_max 25.50
_diffrn_reflns_theta_min 1.35
_exptl_absorpt_coefficient_mu 0.259
_exptl_absorpt_correction_T_max 0.9264
_exptl_absorpt_correction_T_min 0.8815
_exptl_absorpt_correction_type none
_exptl_crystal_colour colorless
_exptl_crystal_density_diffrn 1.231
_exptl_crystal_description prism
_exptl_crystal_F_000 1584
_exptl_crystal_size_max 0.50
_exptl_crystal_size_mid 0.50
_exptl_crystal_size_min 0.30
_refine_diff_density_max 1.081
_refine_diff_density_min -0.292
_refine_diff_density_rms 0.057
_refine_ls_extinction_method none
_refine_ls_goodness_of_fit_ref 0.988
_refine_ls_hydrogen_treatment constr
_refine_ls_matrix_type full
_refine_ls_number_parameters 463
_refine_ls_number_reflns 7485
_refine_ls_number_restraints 0
_refine_ls_restrained_S_all 0.988
_refine_ls_R_factor_all 0.0738
_refine_ls_R_factor_gt 0.0547
_refine_ls_shift/su_max 0.000
_refine_ls_shift/su_mean 0.000
_refine_ls_structure_factor_coef Fsqd
_refine_ls_weighting_details 'calc w=1/[\s^2^(Fo^2^)+(0.0962P)^2^+0.0000P] where P=(Fo^2^+2Fc^2^)/3'
_refine_ls_weighting_scheme calc
_refine_ls_wR_factor_gt 0.1561
_refine_ls_wR_factor_ref 0.1642
_reflns_number_gt 5219
_reflns_number_total 7485
_reflns_threshold_expression >2sigma(I)
_cod_data_source_file ja901622b_4n-OH.cif
_cod_data_source_block 4n-OH
_cod_database_code 4104558

loop_
_symmetry_equiv_pos_as_xyz
'x, y, z'
'-x, y+1/2, -z+1/2'
'-x, -y, -z'
'x, -y-1/2, z-1/2'

loop_
_atom_site_label
_atom_site_type_symbol
_atom_site_fract_x
_atom_site_fract_y
_atom_site_fract_z
_atom_site_U_iso_or_equiv
_atom_site_adp_type
_atom_site_occupancy
_atom_site_symmetry_multiplicity
_atom_site_calc_flag
_atom_site_refinement_flags
C1 C 0.4180(3) 0.12856(10) 0.2621(2) 0.0595(7) Uani 1 1 d .
H1 H 0.3624 0.1156 0.2111 0.071 Uiso 1 1 calc R
C2 C 0.5522(3) 0.11505(11) 0.2778(2) 0.0776(10) Uani 1 1 d .
H2 H 0.5865 0.0933 0.2384 0.093 Uiso 1 1 calc R
C3 C 0.6354(3) 0.13410(12) 0.3529(2) 0.0723(9) Uani 1 1 d .
H3 H 0.7266 0.1251 0.3641 0.087 Uiso 1 1 calc R
C4 C 0.5862(3) 0.16592(10) 0.4109(2) 0.0589(7) Uani 1 1 d .
H4 H 0.6430 0.1786 0.4615 0.071 Uiso 1 1 calc R
C5 C 0.4494(3) 0.17934(9) 0.39343(19) 0.0520(6) Uani 1 1 d .
C6 C 0.3604(2) 0.16118(8) 0.31965(17) 0.0447(6) Uani 1 1 d .
C7 C 0.1864(3) 0.23055(9) 0.20285(19) 0.0535(7) Uani 1 1 d .
H7 H 0.0923 0.2420 0.1911 0.064 Uiso 1 1 calc R
C8 C 0.2752(4) 0.26811(10) 0.2494(3) 0.0790(10) Uani 1 1 d .
H8A H 0.3678 0.2577 0.2639 0.118 Uiso 1 1 calc R
H8B H 0.2390 0.2775 0.3087 0.118 Uiso 1 1 calc R
H8C H 0.2747 0.2927 0.2047 0.118 Uiso 1 1 calc R
C9 C 0.2342(3) 0.21760(11) 0.1023(2) 0.0717(9) Uani 1 1 d .
H9A H 0.2288 0.2431 0.0600 0.108 Uiso 1 1 calc R
H9B H 0.1760 0.1945 0.0735 0.108 Uiso 1 1 calc R
H9C H 0.3275 0.2072 0.1109 0.108 Uiso 1 1 calc R
C10 C 0.0788(3) 0.13488(9) 0.21649(18) 0.0517(6) Uani 1 1 d .
H10 H 0.1279 0.1267 0.1599 0.062 Uiso 1 1 calc R
C11 C -0.0643(3) 0.15190(11) 0.1771(2) 0.0724(9) Uani 1 1 d .
H11A H -0.1148 0.1283 0.1432 0.109 Uiso 1 1 calc R
H11B H -0.0543 0.1761 0.1328 0.109 Uiso 1 1 calc R
H11C H -0.1131 0.1619 0.2307 0.109 Uiso 1 1 calc R
C12 C 0.0643(4) 0.09296(10) 0.2767(2) 0.0740(9) Uani 1 1 d .
H12A H 0.0190 0.1000 0.3340 0.111 Uiso 1 1 calc R
H12B H 0.1539 0.0810 0.2961 0.111 Uiso 1 1 calc R
H12C H 0.0110 0.0714 0.2382 0.111 Uiso 1 1 calc R
C13 C 0.0818(2) 0.19663(8) 0.39039(17) 0.0433(6) Uani 1 1 d .
C14 C -0.0144(3) 0.23011(8) 0.38723(18) 0.0475(6) Uani 1 1 d .
H14 H -0.0317 0.2504 0.3364 0.057 Uiso 1 1 calc R
C15 C -0.0828(2) 0.22873(8) 0.47363(18) 0.0452(6) Uani 1 1 d .
C16 C -0.1896(3) 0.25326(9) 0.5095(2) 0.0575(7) Uani 1 1 d .
H16 H -0.2299 0.2771 0.4744 0.069 Uiso 1 1 calc R
C17 C -0.2326(3) 0.24106(11) 0.5977(2) 0.0618(8) Uani 1 1 d .
C18 C -0.1750(3) 0.20617(11) 0.6524(2) 0.0649(8) Uani 1 1 d .
H18 H -0.2077 0.1993 0.7122 0.078 Uiso 1 1 calc R
C19 C -0.0697(3) 0.18132(10) 0.61993(19) 0.0577(7) Uani 1 1 d .
H19 H -0.0300 0.1579 0.6568 0.069 Uiso 1 1 calc R
C20 C -0.0249(3) 0.19273(8) 0.52923(17) 0.0458(6) Uani 1 1 d .
C21 C 0.1625(3) 0.13802(9) 0.51619(19) 0.0570(7) Uani 1 1 d .
H21A H 0.2238 0.1486 0.5699 0.085 Uiso 1 1 calc R
H21B H 0.2150 0.1272 0.4654 0.085 Uiso 1 1 calc R
H21C H 0.1069 0.1144 0.5384 0.085 Uiso 1 1 calc R
C22 C 0.9329(3) 0.06137(9) 0.7778(2) 0.0555(7) Uani 1 1 d .
C23 C 1.0657(3) 0.07161(12) 0.7574(2) 0.0732(9) Uani 1 1 d .
H23 H 1.1090 0.0551 0.7117 0.088 Uiso 1 1 calc R
C24 C 1.1323(3) 0.10662(15) 0.8059(3) 0.0901(12) Uani 1 1 d .
H24 H 1.2218 0.1135 0.7935 0.108 Uiso 1 1 calc R
C25 C 1.0700(4) 0.13072(14) 0.8705(3) 0.0855(11) Uani 1 1 d .
H25 H 1.1163 0.1544 0.9023 0.103 Uiso 1 1 calc R
C26 C 0.9379(3) 0.12092(10) 0.8904(2) 0.0666(8) Uani 1 1 d .
H26 H 0.8962 0.1383 0.9353 0.080 Uiso 1 1 calc R
C27 C 0.8639(3) 0.08511(8) 0.84424(17) 0.0474(6) Uani 1 1 d .
C28 C 0.7126(3) 0.02082(9) 0.96854(18) 0.0528(7) Uani 1 1 d .
H28 H 0.6209 0.0118 0.9848 0.063 Uiso 1 1 calc R
C29 C 0.7806(3) -0.02001(10) 0.9275(2) 0.0726(9) Uani 1 1 d .
H29A H 0.8734 -0.0129 0.9155 0.109 Uiso 1 1 calc R
H29B H 0.7300 -0.0289 0.8673 0.109 Uiso 1 1 calc R
H29C H 0.7811 -0.0439 0.9740 0.109 Uiso 1 1 calc R
C30 C 0.7937(3) 0.03545(11) 1.0639(2) 0.0702(8) Uani 1 1 d .
H30A H 0.8066 0.0105 1.1073 0.105 Uiso 1 1 calc R
H30B H 0.7438 0.0583 1.0943 0.105 Uiso 1 1 calc R
H30C H 0.8817 0.0468 1.0498 0.105 Uiso 1 1 calc R
C31 C 0.6059(3) 0.11731(9) 0.94116(19) 0.0557(7) Uani 1 1 d .
H31 H 0.6722 0.1286 0.9933 0.067 Uiso 1 1 calc R
C32 C 0.5680(3) 0.15561(11) 0.8704(2) 0.0802(10) Uani 1 1 d .
H32A H 0.5044 0.1452 0.8178 0.120 Uiso 1 1 calc R
H32B H 0.6495 0.1666 0.8444 0.120 Uiso 1 1 calc R
H32C H 0.5262 0.1791 0.9047 0.120 Uiso 1 1 calc R
C33 C 0.4778(3) 0.10197(11) 0.9885(2) 0.0767(9) Uani 1 1 d .
H33A H 0.4367 0.1269 1.0183 0.115 Uiso 1 1 calc R
H33B H 0.5035 0.0800 1.0376 0.115 Uiso 1 1 calc R
H33C H 0.4128 0.0894 0.9394 0.115 Uiso 1 1 calc R
C34 C 0.5673(2) 0.05043(8) 0.77429(17) 0.0452(6) Uani 1 1 d .
C35 C 0.4705(3) 0.01749(9) 0.77989(18) 0.0497(6) Uani 1 1 d .
H35 H 0.4572 0.0009 0.8354 0.060 Uiso 1 1 calc R
C36 C 0.3945(2) 0.01304(8) 0.68777(17) 0.0445(6) Uani 1 1 d .
C37 C 0.2871(3) -0.01477(9) 0.64962(19) 0.0505(6) Uani 1 1 d .
H37 H 0.2476 -0.0353 0.6892 0.061 Uiso 1 1 calc R
C38 C 0.2424(3) -0.01069(9) 0.5528(2) 0.0525(7) Uani 1 1 d .
C39 C 0.2975(3) 0.01997(9) 0.49195(19) 0.0573(7) Uani 1 1 d .
H39 H 0.2638 0.0215 0.4264 0.069 Uiso 1 1 calc R
C40 C 0.4010(3) 0.04813(9) 0.52710(19) 0.0543(7) Uani 1 1 d .
H40 H 0.4379 0.0689 0.4867 0.065 Uiso 1 1 calc R
C41 C 0.4487(2) 0.04431(8) 0.62573(17) 0.0442(6) Uani 1 1 d .
C42 C 0.6282(3) 0.10329(9) 0.6403(2) 0.0622(8) Uani 1 1 d .
H42A H 0.6548 0.0952 0.5770 0.093 Uiso 1 1 calc R
H42B H 0.7089 0.1093 0.6836 0.093 Uiso 1 1 calc R
H42C H 0.5712 0.1293 0.6344 0.093 Uiso 1 1 calc R
Cl1 Cl -0.36855(10) 0.27021(4) 0.64249(8) 0.1072(4) Uani 1 1 d .
Cl2 Cl 0.11017(8) -0.04612(3) 0.50474(6) 0.0778(3) Uani 1 1 d .
N1 N 0.0747(2) 0.17397(6) 0.47843(14) 0.0445(5) Uani 1 1 d .
N2 N 0.5520(2) 0.06689(7) 0.67939(14) 0.0457(5) Uani 1 1 d .
O1 O 0.3974(2) 0.21136(8) 0.45098(17) 0.0808(7) Uani 1 1 d .
H1A H 0.4586 0.2204 0.4911 0.121 Uiso 1 1 calc R
O2 O 0.8716(3) 0.02644(8) 0.73172(19) 0.0914(7) Uani 1 1 d .
H2A H 0.7990 0.0211 0.7551 0.137 Uiso 1 1 calc R
Si1 Si 0.18010(7) 0.18056(2) 0.28438(5) 0.0414(2) Uani 1 1 d .
Si2 Si 0.68902(7) 0.06903(2) 0.88048(5) 0.0450(2) Uani 1 1 d .

loop_
_atom_site_aniso_label
_atom_site_aniso_U_11
_atom_site_aniso_U_22
_atom_site_aniso_U_33
_atom_site_aniso_U_23
_atom_site_aniso_U_13
_atom_site_aniso_U_12
C1 0.0564(18) 0.0678(18) 0.0541(16) -0.0048(14) 0.0043(13) 0.0200(14)
C2 0.071(2) 0.088(2) 0.075(2) -0.0086(18) 0.0127(18) 0.0350(19)
C3 0.0490(18) 0.088(2) 0.080(2) 0.0082(19) 0.0084(16) 0.0170(16)
C4 0.0478(16) 0.0649(18) 0.0630(17) 0.0053(15) 0.0001(13) -0.0058(14)
C5 0.0530(16) 0.0490(15) 0.0554(15) -0.0031(12) 0.0122(13) 0.0000(12)
C6 0.0439(14) 0.0462(14) 0.0451(13) 0.0005(11) 0.0098(11) 0.0050(11)
C7 0.0461(15) 0.0539(16) 0.0626(16) 0.0139(13) 0.0172(13) 0.0084(12)
C8 0.090(2) 0.0498(18) 0.101(3) 0.0071(17) 0.030(2) -0.0050(16)
C9 0.076(2) 0.086(2) 0.0567(17) 0.0194(16) 0.0248(16) 0.0032(17)
C10 0.0560(17) 0.0556(16) 0.0438(14) -0.0013(12) 0.0061(12) 0.0015(13)
C11 0.0574(19) 0.082(2) 0.076(2) -0.0059(17) -0.0072(16) -0.0070(16)
C12 0.095(2) 0.0545(18) 0.072(2) -0.0013(15) 0.0023(18) -0.0156(17)
C13 0.0439(14) 0.0435(14) 0.0434(13) 0.0001(11) 0.0085(11) -0.0002(11)
C14 0.0495(15) 0.0449(14) 0.0489(14) 0.0029(11) 0.0096(12) 0.0057(12)
C15 0.0409(14) 0.0435(14) 0.0525(14) -0.0062(12) 0.0115(11) -0.0023(11)
C16 0.0456(16) 0.0557(17) 0.0728(19) -0.0099(14) 0.0144(14) 0.0018(13)
C17 0.0439(16) 0.069(2) 0.076(2) -0.0213(16) 0.0225(15) -0.0111(14)
C18 0.0622(19) 0.079(2) 0.0573(17) -0.0209(16) 0.0288(15) -0.0277(17)
C19 0.0636(18) 0.0627(18) 0.0487(15) -0.0009(13) 0.0162(13) -0.0136(14)
C20 0.0466(15) 0.0469(14) 0.0452(13) -0.0084(11) 0.0111(12) -0.0109(12)
C21 0.0651(18) 0.0551(16) 0.0515(15) 0.0091(13) 0.0093(13) 0.0128(14)
C22 0.0596(18) 0.0530(16) 0.0548(16) 0.0028(13) 0.0102(14) 0.0004(13)
C23 0.058(2) 0.093(2) 0.072(2) 0.0274(19) 0.0266(17) 0.0242(18)
C24 0.0435(19) 0.136(4) 0.089(3) 0.042(3) -0.0025(18) -0.014(2)
C25 0.074(2) 0.107(3) 0.073(2) 0.011(2) -0.0047(19) -0.040(2)
C26 0.0525(17) 0.076(2) 0.0698(19) 0.0105(16) -0.0051(14) -0.0212(15)
C27 0.0472(15) 0.0511(15) 0.0438(14) 0.0030(11) 0.0043(11) -0.0030(12)
C28 0.0453(15) 0.0643(17) 0.0490(15) 0.0076(13) 0.0057(12) -0.0077(13)
C29 0.077(2) 0.0621(19) 0.080(2) 0.0130(16) 0.0142(17) 0.0045(16)
C30 0.068(2) 0.088(2) 0.0533(17) 0.0119(16) -0.0025(15) -0.0061(17)
C31 0.0525(16) 0.0637(18) 0.0513(15) -0.0061(13) 0.0074(12) -0.0012(13)
C32 0.089(2) 0.063(2) 0.090(2) -0.0030(18) 0.0167(19) 0.0168(18)
C33 0.063(2) 0.099(2) 0.071(2) -0.0080(18) 0.0271(16) 0.0064(18)
C34 0.0448(15) 0.0501(15) 0.0412(13) 0.0003(11) 0.0065(11) -0.0053(11)
C35 0.0507(16) 0.0581(16) 0.0408(13) 0.0029(12) 0.0068(12) -0.0089(13)
C36 0.0413(14) 0.0459(14) 0.0466(14) -0.0018(11) 0.0061(11) -0.0004(11)
C37 0.0466(15) 0.0515(16) 0.0532(15) 0.0004(12) 0.0030(12) -0.0019(12)
C38 0.0480(16) 0.0539(16) 0.0540(15) -0.0089(13) -0.0033(12) 0.0016(12)
C39 0.0580(18) 0.0653(18) 0.0458(14) -0.0006(13) -0.0105(13) 0.0033(14)
C40 0.0590(17) 0.0553(16) 0.0478(15) 0.0089(12) -0.0002(13) 0.0016(13)
C41 0.0412(14) 0.0445(14) 0.0468(14) 0.0003(11) 0.0038(11) 0.0047(11)
C42 0.0639(19) 0.0619(18) 0.0606(17) 0.0136(14) 0.0048(14) -0.0163(14)
Cl1 0.0713(6) 0.1263(8) 0.1327(9) -0.0329(7) 0.0574(6) 0.0061(5)
Cl2 0.0702(5) 0.0868(6) 0.0731(5) -0.0092(4) -0.0118(4) -0.0230(4)
N1 0.0465(12) 0.0432(11) 0.0447(11) 0.0014(9) 0.0099(9) 0.0027(9)
N2 0.0433(12) 0.0488(12) 0.0449(11) 0.0055(10) 0.0034(9) -0.0042(9)
O1 0.0688(14) 0.0846(15) 0.0880(16) -0.0366(13) 0.0011(12) 0.0059(12)
O2 0.0933(19) 0.0869(17) 0.0980(18) -0.0106(14) 0.0303(15) -0.0094(14)
Si1 0.0418(4) 0.0418(4) 0.0419(4) 0.0005(3) 0.0105(3) 0.0042(3)
Si2 0.0416(4) 0.0517(4) 0.0420(4) -0.0015(3) 0.0053(3) -0.0062(3)

loop_
_atom_type_symbol
_atom_type_description
_atom_type_scat_dispersion_real
_atom_type_scat_dispersion_imag
_atom_type_scat_source
C C 0.0033 0.0016 'International Tables Vol C Tables 4.2.6.8 and 6.1.1.4'
H H 0.0000 0.0000 'International Tables Vol C Tables 4.2.6.8 and 6.1.1.4'
N N 0.0061 0.0033 'International Tables Vol C Tables 4.2.6.8 and 6.1.1.4'
O O 0.0106 0.0060 'International Tables Vol C Tables 4.2.6.8 and 6.1.1.4'
Si Si 0.0817 0.0704 'International Tables Vol C Tables 4.2.6.8 and 6.1.1.4'
Cl Cl 0.1484 0.1585 'International Tables Vol C Tables 4.2.6.8 and 6.1.1.4'

loop_
_geom_angle_atom_site_label_1
_geom_angle_atom_site_label_2
_geom_angle_atom_site_label_3
_geom_angle
C2 C1 C6 122.9(3)
C2 C1 H1 118.5
C6 C1 H1 118.5
C1 C2 C3 119.0(3)
C1 C2 H2 120.5
C3 C2 H2 120.5
C4 C3 C2 120.9(3)
C4 C3 H3 119.5
C2 C3 H3 119.5
C3 C4 C5 119.2(3)
C3 C4 H4 120.4
C5 C4 H4 120.4
O1 C5 C6 117.2(2)
O1 C5 C4 120.2(3)
C6 C5 C4 122.6(2)
C5 C6 C1 115.4(2)
C5 C6 Si1 125.28(19)
C1 C6 Si1 119.1(2)
C8 C7 C9 110.6(2)
C8 C7 Si1 113.1(2)
C9 C7 Si1 110.99(19)
C8 C7 H7 107.3
C9 C7 H7 107.3
Si1 C7 H7 107.3
C7 C8 H8A 109.5
C7 C8 H8B 109.5
H8A C8 H8B 109.5
C7 C8 H8C 109.5
H8A C8 H8C 109.5
H8B C8 H8C 109.5
C7 C9 H9A 109.5
C7 C9 H9B 109.5
H9A C9 H9B 109.5
C7 C9 H9C 109.5
H9A C9 H9C 109.5
H9B C9 H9C 109.5
C12 C10 C11 109.9(2)
C12 C10 Si1 113.96(18)
C11 C10 Si1 110.39(19)
C12 C10 H10 107.4
C11 C10 H10 107.4
Si1 C10 H10 107.4
C10 C11 H11A 109.5
C10 C11 H11B 109.5
H11A C11 H11B 109.5
C10 C11 H11C 109.5
H11A C11 H11C 109.5
H11B C11 H11C 109.5
C10 C12 H12A 109.5
C10 C12 H12B 109.5
H12A C12 H12B 109.5
C10 C12 H12C 109.5
H12A C12 H12C 109.5
H12B C12 H12C 109.5
C14 C13 N1 107.3(2)
C14 C13 Si1 124.09(18)
N1 C13 Si1 127.90(18)
C13 C14 C15 109.0(2)
C13 C14 H14 125.5
C15 C14 H14 125.5
C16 C15 C20 119.2(2)
C16 C15 C14 134.6(3)
C20 C15 C14 106.2(2)
C17 C16 C15 117.9(3)
C17 C16 H16 121.1
C15 C16 H16 121.1
C16 C17 C18 122.9(3)
C16 C17 Cl1 118.8(3)
C18 C17 Cl1 118.3(2)
C19 C18 C17 121.1(3)
C19 C18 H18 119.5
C17 C18 H18 119.5
C18 C19 C20 117.2(3)
C18 C19 H19 121.4
C20 C19 H19 121.4
N1 C20 C19 130.2(3)
N1 C20 C15 108.0(2)
C19 C20 C15 121.7(2)
N1 C21 H21A 109.5
N1 C21 H21B 109.5
H21A C21 H21B 109.5
N1 C21 H21C 109.5
H21A C21 H21C 109.5
H21B C21 H21C 109.5
O2 C22 C27 119.5(3)
O2 C22 C23 117.8(3)
C27 C22 C23 122.7(3)
C24 C23 C22 118.8(3)
C24 C23 H23 120.6
C22 C23 H23 120.6
C25 C24 C23 120.9(3)
C25 C24 H24 119.6
C23 C24 H24 119.6
C24 C25 C26 120.6(4)
C24 C25 H25 119.7
C26 C25 H25 119.7
C25 C26 C27 121.7(3)
C25 C26 H26 119.2
C27 C26 H26 119.2
C22 C27 C26 115.4(3)
C22 C27 Si2 123.4(2)
C26 C27 Si2 121.1(2)
C29 C28 C30 109.7(3)
C29 C28 Si2 114.43(18)
C30 C28 Si2 110.41(19)
C29 C28 H28 107.3
C30 C28 H28 107.3
Si2 C28 H28 107.3
C28 C29 H29A 109.5
C28 C29 H29B 109.5
H29A C29 H29B 109.5
C28 C29 H29C 109.5
H29A C29 H29C 109.5
H29B C29 H29C 109.5
C28 C30 H30A 109.5
C28 C30 H30B 109.5
H30A C30 H30B 109.5
C28 C30 H30C 109.5
H30A C30 H30C 109.5
H30B C30 H30C 109.5
C32 C31 C33 109.6(2)
C32 C31 Si2 112.82(19)
C33 C31 Si2 110.8(2)
C32 C31 H31 107.8
C33 C31 H31 107.8
Si2 C31 H31 107.8
C31 C32 H32A 109.5
C31 C32 H32B 109.5
H32A C32 H32B 109.5
C31 C32 H32C 109.5
H32A C32 H32C 109.5
H32B C32 H32C 109.5
C31 C33 H33A 109.5
C31 C33 H33B 109.5
H33A C33 H33B 109.5
C31 C33 H33C 109.5
H33A C33 H33C 109.5
H33B C33 H33C 109.5
C35 C34 N2 107.1(2)
C35 C34 Si2 124.07(19)
N2 C34 Si2 128.80(18)
C34 C35 C36 109.0(2)
C34 C35 H35 125.5
C36 C35 H35 125.5
C41 C36 C37 118.9(2)
C41 C36 C35 106.4(2)
C37 C36 C35 134.7(2)
C38 C37 C36 118.0(2)
C38 C37 H37 121.0
C36 C37 H37 121.0
C37 C38 C39 122.6(2)
C37 C38 Cl2 118.0(2)
C39 C38 Cl2 119.4(2)
C40 C39 C38 120.9(2)
C40 C39 H39 119.5
C38 C39 H39 119.5
C39 C40 C41 117.3(2)
C39 C40 H40 121.3
C41 C40 H40 121.3
N2 C41 C40 130.0(2)
N2 C41 C36 107.8(2)
C40 C41 C36 122.2(2)
N2 C42 H42A 109.5
N2 C42 H42B 109.5
H42A C42 H42B 109.5
N2 C42 H42C 109.5
H42A C42 H42C 109.5
H42B C42 H42C 109.5
C20 N1 C13 109.5(2)
C20 N1 C21 123.5(2)
C13 N1 C21 127.0(2)
C41 N2 C34 109.7(2)
C41 N2 C42 123.4(2)
C34 N2 C42 126.9(2)
C5 O1 H1A 109.5
C22 O2 H2A 109.5
C6 Si1 C13 114.52(11)
C6 Si1 C7 108.75(12)
C13 Si1 C7 107.55(11)
C6 Si1 C10 109.75(11)
C13 Si1 C10 106.68(11)
C7 Si1 C10 109.49(12)
C34 Si2 C27 113.33(11)
C34 Si2 C28 107.35(12)
C27 Si2 C28 107.81(12)
C34 Si2 C31 107.64(12)
C27 Si2 C31 110.75(12)
C28 Si2 C31 109.89(12)

loop_
_geom_bond_atom_site_label_1
_geom_bond_atom_site_label_2
_geom_bond_distance
C1 C2 1.370(4)
C1 C6 1.409(3)
C1 H1 0.9300
C2 C3 1.377(4)
C2 H2 0.9300
C3 C4 1.360(4)
C3 H3 0.9300
C4 C5 1.395(4)
C4 H4 0.9300
C5 O1 1.372(3)
C5 C6 1.384(4)
C6 Si1 1.875(2)
C7 C8 1.528(4)
C7 C9 1.547(4)
C7 Si1 1.879(3)
C7 H7 0.9800
C8 H8A 0.9600
C8 H8B 0.9600
C8 H8C 0.9600
C9 H9A 0.9600
C9 H9B 0.9600
C9 H9C 0.9600
C10 C12 1.522(4)
C10 C11 1.539(4)
C10 Si1 1.888(3)
C10 H10 0.9800
C11 H11A 0.9600
C11 H11B 0.9600
C11 H11C 0.9600
C12 H12A 0.9600
C12 H12B 0.9600
C12 H12C 0.9600
C13 C14 1.375(3)
C13 N1 1.394(3)
C13 Si1 1.878(2)
C14 C15 1.413(3)
C14 H14 0.9300
C15 C16 1.403(3)
C15 C20 1.413(3)
C16 C17 1.366(4)
C16 H16 0.9300
C17 C18 1.380(4)
C17 Cl1 1.749(3)
C18 C19 1.378(4)
C18 H18 0.9300
C19 C20 1.399(3)
C19 H19 0.9300
C20 N1 1.369(3)
C21 N1 1.446(3)
C21 H21A 0.9600
C21 H21B 0.9600
C21 H21C 0.9600
C22 O2 1.339(3)
C22 C27 1.382(4)
C22 C23 1.386(4)
C23 C24 1.377(5)
C23 H23 0.9300
C24 C25 1.334(5)
C24 H24 0.9300
C25 C26 1.374(4)
C25 H25 0.9300
C26 C27 1.414(4)
C26 H26 0.9300
C27 Si2 1.885(3)
C28 C29 1.528(4)
C28 C30 1.530(4)
C28 Si2 1.888(3)
C28 H28 0.9800
C29 H29A 0.9600
C29 H29B 0.9600
C29 H29C 0.9600
C30 H30A 0.9600
C30 H30B 0.9600
C30 H30C 0.9600
C31 C32 1.530(4)
C31 C33 1.533(4)
C31 Si2 1.894(3)
C31 H31 0.9800
C32 H32A 0.9600
C32 H32B 0.9600
C32 H32C 0.9600
C33 H33A 0.9600
C33 H33B 0.9600
C33 H33C 0.9600
C34 C35 1.377(3)
C34 N2 1.388(3)
C34 Si2 1.879(2)
C35 C36 1.411(3)
C35 H35 0.9300
C36 C41 1.404(3)
C36 C37 1.405(3)
C37 C38 1.365(4)
C37 H37 0.9300
C38 C39 1.385(4)
C38 Cl2 1.756(3)
C39 C40 1.372(4)
C39 H39 0.9300
C40 C41 1.394(3)
C40 H40 0.9300
C41 N2 1.373(3)
C42 N2 1.454(3)
C42 H42A 0.9600
C42 H42B 0.9600
C42 H42C 0.9600
O1 H1A 0.8200
O2 H2A 0.8200
